data_1557021
loop_
_publ_author_name
'Karlsson, Magnus'
'Bostrom, Dan'
'Clausen, Maria'
'Ohman, Lars-Olof'

_publ_section_title
;
 Equilibrium and Structural Studies of Silicon(IV) and Aluminium(III) in
 Aqueous Solution. 34. A Crystal Structure Determination of the
 Al(methylmalonate)2(CH3OH)2- Complex with Na+ as Counter-Ion
;
_journal_name_full 'Acta Chemica Scandinavica'
_journal_page_first 1116
_journal_page_last 1121
_journal_paper_doi 10.3891/acta.chem.scand.52-1116
_journal_volume 52
_journal_year 1998
_chemical_formula_sum 'C10 H16 Al Na O10'
_chemical_formula_weight 346.20
_space_group_IT_number 148
_space_group_name_Hall '-R 3'
_space_group_name_H-M_alt 'R -3 :H'
_symmetry_cell_setting trigonal
_symmetry_Int_Tables_number 148
_symmetry_space_group_name_Hall '-R 3'
_symmetry_space_group_name_H-M 'R -3 :H'
_cell_angle_alpha 90.
_cell_angle_beta 90.
_cell_angle_gamma 120.
_cell_formula_units_Z 9
_cell_length_a 12.046(2)
_cell_length_b 12.046(2)
_cell_length_c 28.705(6)
_cell_volume 3607.2(11)
_diffrn_ambient_temperature 293
_diffrn_radiation_probe x-ray
_diffrn_radiation_type MoK\a
_diffrn_radiation_wavelength 0.71069
_exptl_absorpt_coefficient_mu 0.20
_exptl_crystal_density_diffrn 1.434
_exptl_crystal_F_000 1620
_refine_ls_goodness_of_fit_ref 1.000
_refine_ls_number_parameters 103
_refine_ls_number_reflns 946
_refine_ls_R_factor_gt 0.064
_refine_ls_wR_factor_gt 0.066
_cod_data_source_file Acta-Chem-Scand-1998-52-1116.cif
_cod_data_source_block 1
_cod_original_cell_volume 3607.2(16)
_cod_original_sg_symbol_H-M 'R -3'
_cod_database_code 1557021

loop_
_space_group_symop_id
_space_group_symop_operation_xyz
1 x,y,z
2 -y,x-y,z
3 -x+y,-x,z
4 -x,-y,-z
5 y,-x+y,-z
6 x-y,x,-z
7 1/3+x,2/3+y,2/3+z
8 1/3-y,2/3+x-y,2/3+z
9 1/3-x+y,2/3-x,2/3+z
10 1/3-x,2/3-y,2/3-z
11 1/3+y,2/3-x+y,2/3-z
12 1/3+x-y,2/3+x,2/3-z
13 2/3+x,1/3+y,1/3+z
14 2/3-y,1/3+x-y,1/3+z
15 2/3-x+y,1/3-x,1/3+z
16 2/3-x,1/3-y,1/3-z
17 2/3+y,1/3-x+y,1/3-z
18 2/3+x-y,1/3+x,1/3-z

loop_
_atom_site_label
_atom_site_type_symbol
_atom_site_thermal_displace_type
_atom_site_fract_x
_atom_site_fract_y
_atom_site_fract_z
_atom_site_occupancy
_atom_site_U_iso_or_equiv
_atom_site_calc_flag
_atom_site_refinement_flags
_atom_site_disorder_assembly
_atom_site_disorder_group
Al Al Uiso 0.66667 0.83333 0.33333 1.000 0.0291(7) . . . .
Na1 Na Uiso 0.00000 0.00000 0.3593(2) 1.000 0.0520(10) . . . .
Na2 Na Uiso 0.00000 0.00000 0.50000 1.000 0.0310(10) . . . .
O1 O Uiso 0.7830(3) 0.8560(3) 0.37960(10) 1.000 0.0340(10) . . . .
O2 O Uiso 0.5306(3) 0.7034(3) 0.36540(10) 1.000 0.0330(10) . . . .
O3 O Uiso 0.6309(3) 0.9578(3) 0.36200(10) 1.000 0.0390(10) . . . .
O4 O Uiso 0.8540(3) 0.8378(3) 0.44800(10) 1.000 0.0450(10) . . . .
O5 O Uiso 0.4536(5) 0.5529(4) 0.41930(10) 1.000 0.054(2) . . . .
C1 C Uiso 0.5305(4) 0.6622(5) 0.40670(10) 1.000 0.037(2) . . . .
C2 C Uiso 0.7658(4) 0.8205(4) 0.4230(2) 1.000 0.033(2) . . . .
C3 C Uiso 0.6280(5) 0.7579(5) 0.44200(10) 1.000 0.042(2) . . . .
C4 C Uiso 0.6147(7) 0.6994(7) 0.4898(2) 1.000 0.068(3) . . . .
C5 C Uiso 0.7193(6) 1.0882(6) 0.3742(2) 1.000 0.062(3) . . . .
H1 H Uiso 0.75330 1.09050 0.40980 1.000 0.0350 . . . .
H2 H Uiso 0.66950 1.14310 0.37270 1.000 0.0350 . . . .
H3 H Uiso 0.79950 1.12780 0.35020 1.000 0.0350 . . . .
H4 H Uiso 0.57720 0.59520 0.48610 1.000 0.0350 . . . .
H5 H Uiso 0.54980 0.71560 0.51080 1.000 0.0350 . . . .
H6 H Uiso 0.70950 0.74280 0.50610 1.000 0.0350 . . . .
H7 H Uiso 0.55280 0.93330 0.38640 1.000 0.0350 . . . .
H8 H Uiso 0.60470 0.83340 0.44590 1.000 0.0350 . . . .

loop_
_atom_type_symbol
_atom_type_description
_atom_type_scat_dispersion_real
_atom_type_scat_dispersion_imag
_atom_type_scat_source
C C 0.0033 0.0016 ' International Tables Vol C Tables 4.2.6.8 and 6.1.1.4'
H H 0.0000 0.0000 ' International Tables Vol C Tables 4.2.6.8 and 6.1.1.4'
Al Al 0.0645 0.0514 ' International Tables Vol C Tables 4.2.6.8 and 6.1.1.4'
Na Na 0.0362 0.0249 ' International Tables Vol C Tables 4.2.6.8 and 6.1.1.4'
O O 0.0106 0.0060 ' International Tables Vol C Tables 4.2.6.8 and 6.1.1.4'

loop_
_geom_angle_atom_site_label_1
_geom_angle_atom_site_label_2
_geom_angle_atom_site_label_3
_geom_angle
_geom_angle_site_symmetry_1
_geom_angle_site_symmetry_2
_geom_angle_site_symmetry_3
_geom_angle_publ_flag
O1 Al O2 93.04(15) . . . yes
O1 Al O3 91.49(15) . . . yes
O1 Al O1 180.00 . . 10_665 yes
O1 Al O2 86.97(15) . . 10_665 yes
O1 Al O3 88.52(15) . . 10_665 yes
O2 Al O3 89.87(15) . . . yes
O1 Al O2 86.96(15) 10_665 . . yes
O2 Al O2 180.00 . . 10_665 yes
O2 Al O3 90.13(15) . . 10_665 yes
O1 Al O3 88.49(15) 10_665 . . yes
O2 Al O3 90.12(15) 10_665 . . yes
O3 Al O3 180.00 . . 10_665 yes
O1 Al O2 93.03(15) 10_665 . 10_665 yes
O1 Al O3 91.50(15) 10_665 . 10_665 yes
O2 Al O3 89.89(15) 10_665 . 10_665 yes
O1 Na1 O1 114.19(17) 1_445 . 2_655 yes
O1 Na1 O1 114.19(18) 1_445 . 3_565 yes
O1 Na1 O1 114.19(19) 2_655 . 3_565 yes
O4 Na2 O4 85.06(13) 1_445 . 2_655 yes
O4 Na2 O4 85.06(11) 1_445 . 3_565 yes
O4 Na2 O4 180.00 1_445 . 4_666 yes
O4 Na2 O4 94.94(13) 1_445 . 5_456 yes
O4 Na2 O4 94.94(11) 1_445 . 6_546 yes
O4 Na2 O4 85.06(14) 2_655 . 3_565 yes
O4 Na2 O4 94.94(13) 2_655 . 4_666 yes
O4 Na2 O4 180.00 2_655 . 5_456 yes
O4 Na2 O4 94.94(14) 2_655 . 6_546 yes
O4 Na2 O4 94.94(11) 3_565 . 4_666 yes
O4 Na2 O4 94.94(14) 3_565 . 5_456 yes
O4 Na2 O4 180.00 3_565 . 6_546 yes
O4 Na2 O4 85.06(13) 4_666 . 5_456 yes
O4 Na2 O4 85.06(11) 4_666 . 6_546 yes
O4 Na2 O4 85.06(14) 5_456 . 6_546 yes
Al O1 C2 131.0(3) . . . yes
Al O1 Na1 114.05(19) . . 1_665 yes
Na1 O1 C2 114.3(3) 1_665 . . yes
Al O2 C1 128.0(3) . . . yes
Al O3 C5 128.4(4) . . . yes
Na2 O4 C2 137.3(3) 1_665 . . yes
C5 O3 H7 102.00 . . . no
Al O3 H7 124.00 . . . no
O2 C1 C3 117.6(4) . . . yes
O2 C1 O5 122.8(4) . . . yes
O5 C1 C3 119.5(3) . . . yes
O1 C2 C3 117.1(4) . . . yes
O4 C2 C3 120.9(5) . . . yes
O1 C2 O4 122.0(5) . . . yes
C2 C3 C4 112.7(6) . . . no
C1 C3 C2 111.4(4) . . . no
C1 C3 C4 112.6(5) . . . no
C1 C3 H8 106.00 . . . no
C2 C3 H8 107.00 . . . no
C4 C3 H8 107.00 . . . no
C3 C4 H4 109.00 . . . no
C3 C4 H5 110.00 . . . no
C3 C4 H6 109.00 . . . no
H4 C4 H5 110.00 . . . no
H4 C4 H6 109.00 . . . no
H5 C4 H6 111.00 . . . no
O3 C5 H1 109.00 . . . no
O3 C5 H2 109.00 . . . no
O3 C5 H3 110.00 . . . no
H1 C5 H2 109.00 . . . no
H1 C5 H3 110.00 . . . no
H2 C5 H3 110.00 . . . no

loop_
_geom_bond_atom_site_label_1
_geom_bond_atom_site_label_2
_geom_bond_distance
_geom_bond_site_symmetry_1
_geom_bond_site_symmetry_2
_geom_bond_publ_flag
Al O1 1.849(3) . . yes
Al O2 1.849(3) . . yes
Al O3 1.938(3) . . yes
Al O1 1.850(3) . 10_665 yes
Al O2 1.849(3) . 10_665 yes
Al O3 1.938(3) . 10_665 yes
Na1 O1 2.376(4) . 1_445 yes
Na1 O1 2.376(5) . 2_655 yes
Na1 O1 2.376(4) . 3_565 yes
Na2 O4 2.388(3) . 1_445 yes
Na2 O4 2.388(4) . 2_655 yes
Na2 O4 2.388(4) . 3_565 yes
Na2 O4 2.388(3) . 4_666 yes
Na2 O4 2.388(4) . 5_456 yes
Na2 O4 2.388(4) . 6_546 yes
O1 C2 1.300(6) . . yes
O2 C1 1.285(4) . . yes
O3 C5 1.432(7) . . yes
O4 C2 1.211(7) . . yes
O5 C1 1.226(7) . . yes
O3 H7 1.0900 . . no
C1 C3 1.543(6) . . no
C2 C3 1.539(8) . . no
C3 C4 1.514(7) . . no
C3 H8 1.0800 . . no
C4 H4 1.1100 . . no
C4 H5 1.0800 . . no
C4 H6 1.1000 . . no
C5 H1 1.1000 . . no
C5 H2 1.0900 . . no
C5 H3 1.0800 . . no

loop_
_geom_hbond_atom_site_label_D
_geom_hbond_atom_site_label_H
_geom_hbond_atom_site_label_A
_geom_hbond_distance_DH
_geom_hbond_distance_HA
_geom_hbond_distance_DA
_geom_hbond_angle_DHA
_geom_hbond_site_symmetry_A
_geom_hbond_publ_flag
O3 H7 O5 1.0900 1.4700 2.561(6) 180.00 2_665 yes
C5 H3 O2 1.0800 2.4400 3.028(8) 112.00 10_665 yes
C4 H4 O5 1.1100 2.3200 2.748(8) 100.00 . yes
C4 H6 O4 1.1000 2.2600 2.779(9) 106.00 . yes
C3 H8 O5 1.0800 2.5300 3.447(9) 142.00 2_665 yes

loop_
_geom_torsion_atom_site_label_1
_geom_torsion_atom_site_label_2
_geom_torsion_atom_site_label_3
_geom_torsion_atom_site_label_4
_geom_torsion
_geom_torsion_site_symmetry_1
_geom_torsion_site_symmetry_2
_geom_torsion_site_symmetry_3
_geom_torsion_site_symmetry_4
_geom_torsion_publ_flag
O2 Al O1 C2 -17.7(4) . . . . no
O2 Al O1 Na1 172.65(18) . . . 1_665 no
O3 Al O1 C2 72.3(4) . . . . no
O3 Al O1 Na1 -97.41(18) . . . 1_665 no
O2 Al O1 C2 162.3(4) 10_665 . . . no
O3 Al O1 C2 -107.7(4) 10_665 . . . no
O1 Al O2 C1 5.1(4) . . . . no
O3 Al O2 C1 -86.4(4) . . . . no
O1 Al O2 C1 -174.9(4) 10_665 . . . no
O3 Al O2 C1 93.6(4) 10_665 . . . no
O1 Al O3 C5 55.2(4) . . . . no
O2 Al O3 C5 148.3(4) . . . . no
O1 Al O3 C5 -124.8(4) 10_665 . . . no
O2 Al O3 C5 -31.7(4) 10_665 . . . no
Al O1 C2 O4 175.9(3) . . . . no
Al O1 C2 C3 -5.6(6) . . . . no
Na1 O1 C2 O4 -14.5(6) 1_665 . . . no
Na1 O1 C2 C3 164.1(3) 1_665 . . . no
Al O2 C1 O5 -154.3(5) . . . . no
Al O2 C1 C3 28.7(7) . . . . no
Na2 O4 C2 O1 90.9(6) 1_665 . . . no
Na2 O4 C2 C3 -87.5(5) 1_665 . . . no
O2 C1 C3 C2 -54.6(7) . . . . no
O2 C1 C3 C4 177.7(6) . . . . no
O5 C1 C3 C2 128.3(6) . . . . no
O5 C1 C3 C4 0.5(9) . . . . no
O1 C2 C3 C1 42.2(6) . . . . no
O1 C2 C3 C4 169.9(5) . . . . no
O4 C2 C3 C1 -139.2(5) . . . . no
O4 C2 C3 C4 -11.6(7) . . . . no
